data_4078959
loop_
_publ_author_name
'Reddy, J. Sreedhar'
'Xu, Bao-Hua'
'Mahdi, Tayseer'
'Fr\"ohlich, Roland'
'Kehr, Gerald'
'Stephan, Douglas W.'
'Erker, Gerhard'

_publ_section_title
;
 Alkenylborane-Derived Frustrated Lewis Pairs: Metal-Free Catalytic
 Hydrogenation Reactions of Electron-Deficient Alkenes
;
_journal_issue 15
_journal_name_full Organometallics
_journal_page_first 5638
_journal_paper_doi 10.1021/om3006068
_journal_volume 31
_journal_year 2012
_chemical_formula_sum 'C47 H36 B F15 P'
_chemical_formula_weight 927.54
_chemical_name_systematic
; 
 ? 
;
_space_group_IT_number 19
_symmetry_cell_setting orthorhombic
_symmetry_space_group_name_Hall 'P 2ac 2ab'
_symmetry_space_group_name_H-M 'P 21 21 21'
_atom_sites_solution_hydrogens geom
_atom_sites_solution_primary direct
_atom_sites_solution_secondary difmap
_audit_creation_method SHELXL-97
_cell_angle_alpha 90.00
_cell_angle_beta 90.00
_cell_angle_gamma 90.00
_cell_formula_units_Z 4
_cell_length_a 9.8745(6)
_cell_length_b 18.2413(10)
_cell_length_c 23.7744(13)
_cell_measurement_reflns_used 9932
_cell_measurement_temperature 150(2)
_cell_measurement_theta_max 22.23
_cell_measurement_theta_min 2.23
_cell_volume 4282.3(4)
_computing_cell_refinement 'Bruker SMART'
_computing_data_collection 'Bruker SMART'
_computing_data_reduction 'Bruker SAINT'
_computing_molecular_graphics 'Bruker SHELXTL'
_computing_publication_material 'Bruker SHELXTL'
_computing_structure_refinement 'SHELXL-97 (Sheldrick, 1997)'
_computing_structure_solution 'SHELXS-97 (Sheldrick, 1990)'
_diffrn_ambient_temperature 150(2)
_diffrn_measured_fraction_theta_full 0.994
_diffrn_measured_fraction_theta_max 0.994
_diffrn_measurement_device_type 'CCD area detector'
_diffrn_measurement_method 'phi and omega scans'
_diffrn_radiation_monochromator graphite
_diffrn_radiation_source 'fine-focus sealed tube'
_diffrn_radiation_type MoK\a
_diffrn_radiation_wavelength 0.71073
_diffrn_reflns_av_R_equivalents 0.0684
_diffrn_reflns_av_sigmaI/netI 0.0561
_diffrn_reflns_limit_h_max 12
_diffrn_reflns_limit_h_min -12
_diffrn_reflns_limit_k_max 23
_diffrn_reflns_limit_k_min -22
_diffrn_reflns_limit_l_max 30
_diffrn_reflns_limit_l_min -30
_diffrn_reflns_number 67102
_diffrn_reflns_theta_full 27.62
_diffrn_reflns_theta_max 27.62
_diffrn_reflns_theta_min 1.41
_exptl_absorpt_coefficient_mu 0.164
_exptl_absorpt_correction_T_max 0.7456
_exptl_absorpt_correction_T_min 0.6305
_exptl_absorpt_correction_type multi-scan
_exptl_absorpt_process_details sadabs
_exptl_crystal_colour colourless
_exptl_crystal_density_diffrn 1.439
_exptl_crystal_density_method 'not measured'
_exptl_crystal_description Block
_exptl_crystal_F_000 1892
_exptl_crystal_size_max 0.28
_exptl_crystal_size_mid 0.19
_exptl_crystal_size_min 0.18
_refine_diff_density_max 0.945
_refine_diff_density_min -0.777
_refine_diff_density_rms 0.083
_refine_ls_abs_structure_details 'Flack H D (1983), Acta Cryst. A39, 876-881'
_refine_ls_abs_structure_Flack 0.60(17)
_refine_ls_extinction_method none
_refine_ls_goodness_of_fit_ref 1.030
_refine_ls_hydrogen_treatment constr
_refine_ls_matrix_type full
_refine_ls_number_parameters 565
_refine_ls_number_reflns 9855
_refine_ls_number_restraints 1
_refine_ls_restrained_S_all 1.037
_refine_ls_R_factor_all 0.1110
_refine_ls_R_factor_gt 0.0728
_refine_ls_shift/su_max 0.001
_refine_ls_shift/su_mean 0.000
_refine_ls_structure_factor_coef Fsqd
_refine_ls_weighting_details 'calc w=1/[\s^2^(Fo^2^)+(0.1151P)^2^+3.8177P] where P=(Fo^2^+2Fc^2^)/3'
_refine_ls_weighting_scheme calc
_refine_ls_wR_factor_gt 0.1890
_refine_ls_wR_factor_ref 0.2161
_reflns_number_gt 6864
_reflns_number_total 9855
_reflns_threshold_expression >2sigma(I)
_cod_data_source_file om3006068_si_003.cif
_cod_data_source_block tm014_0m
_cod_depositor_comments
;
The following automatic conversions were performed:

'_symmetry_cell_setting' value 'Orthorhombic' changed to
'orthorhombic' according to
/home/saulius/struct/CIF-dictionaries/cif_core.dic dictionary named
'cif_core.dic' version 2.4.2 from 2011-04-26.

Automatic conversion script
Id: cif_fix_values 1891 2012-01-12 08:04:46Z andrius 
;
_cod_original_sg_symbol_H-M P2(1)2(1)2(1)
_cod_database_code 4078959

loop_
_symmetry_equiv_pos_as_xyz
'x, y, z'
'-x+1/2, -y, z+1/2'
'-x, y+1/2, -z+1/2'
'x+1/2, -y+1/2, -z'

loop_
_atom_site_label
_atom_site_type_symbol
_atom_site_fract_x
_atom_site_fract_y
_atom_site_fract_z
_atom_site_U_iso_or_equiv
_atom_site_adp_type
_atom_site_occupancy
_atom_site_symmetry_multiplicity
_atom_site_calc_flag
_atom_site_refinement_flags
P1 P 0.94866(10) 0.59458(6) 0.18036(4) 0.0278(2) Uani 1 1 d .
B1 B 1.5273(5) 0.5639(3) 0.2937(2) 0.0335(11) Uani 1 1 d .
F1 F 1.2318(3) 0.58939(19) 0.12489(10) 0.0511(8) Uani 1 1 d .
F2 F 1.4672(3) 0.57362(18) 0.17254(10) 0.0486(8) Uani 1 1 d .
F3 F 1.2533(3) 0.5784(2) 0.35100(11) 0.0547(9) Uani 1 1 d .
F4 F 1.0201(2) 0.59629(19) 0.30231(11) 0.0491(7) Uani 1 1 d .
F5 F 1.6247(2) 0.59738(13) 0.25777(9) 0.0293(5) Uani 1 1 d .
F6 F 1.7999(3) 0.50067(15) 0.29910(13) 0.0443(7) Uani 1 1 d .
F7 F 1.8724(3) 0.36235(18) 0.29647(17) 0.0675(10) Uani 1 1 d .
F8 F 1.6835(4) 0.25412(16) 0.29497(19) 0.0790(12) Uani 1 1 d .
F9 F 1.4152(4) 0.29055(16) 0.29486(16) 0.0656(10) Uani 1 1 d .
F10 F 1.3383(3) 0.42925(15) 0.29726(15) 0.0525(8) Uani 1 1 d .
F11 F 1.8032(3) 0.66048(15) 0.34890(14) 0.0457(7) Uani 1 1 d .
F12 F 1.8634(4) 0.80180(17) 0.33764(15) 0.0642(9) Uani 1 1 d .
F13 F 1.6630(5) 0.90454(17) 0.33545(18) 0.0876(13) Uani 1 1 d .
F14 F 1.4007(4) 0.86059(18) 0.34293(16) 0.0788(12) Uani 1 1 d .
F15 F 1.3385(3) 0.71841(19) 0.35193(16) 0.0627(9) Uani 1 1 d .
C1 C 0.9163(5) 0.5132(2) 0.13556(19) 0.0338(10) Uani 1 1 d .
C2 C 0.9785(7) 0.4484(3) 0.1665(2) 0.0567(15) Uani 1 1 d .
H2A H 0.9648 0.4036 0.1445 0.085 Uiso 1 1 calc R
H2B H 0.9351 0.4430 0.2034 0.085 Uiso 1 1 calc R
H2C H 1.0757 0.4568 0.1717 0.085 Uiso 1 1 calc R
C3 C 0.9734(7) 0.5207(3) 0.0757(2) 0.0614(16) Uani 1 1 d .
H3A H 0.9533 0.4762 0.0542 0.092 Uiso 1 1 calc R
H3B H 1.0717 0.5278 0.0776 0.092 Uiso 1 1 calc R
H3C H 0.9316 0.5631 0.0572 0.092 Uiso 1 1 calc R
C4 C 0.7624(5) 0.5050(3) 0.1324(3) 0.0486(13) Uani 1 1 d .
H4A H 0.7396 0.4626 0.1090 0.073 Uiso 1 1 calc R
H4B H 0.7231 0.5494 0.1159 0.073 Uiso 1 1 calc R
H4C H 0.7260 0.4978 0.1703 0.073 Uiso 1 1 calc R
C5 C 0.9122(5) 0.6877(2) 0.1544(2) 0.0349(10) Uani 1 1 d .
C6 C 0.7729(6) 0.6879(3) 0.1257(3) 0.0520(14) Uani 1 1 d .
H6A H 0.7531 0.7373 0.1117 0.078 Uiso 1 1 calc R
H6B H 0.7034 0.6733 0.1529 0.078 Uiso 1 1 calc R
H6C H 0.7735 0.6533 0.0942 0.078 Uiso 1 1 calc R
C7 C 1.0236(6) 0.7152(3) 0.1152(3) 0.0559(14) Uani 1 1 d .
H7A H 1.0009 0.7646 0.1020 0.084 Uiso 1 1 calc R
H7B H 1.0314 0.6821 0.0828 0.084 Uiso 1 1 calc R
H7C H 1.1099 0.7166 0.1355 0.084 Uiso 1 1 calc R
C8 C 0.9073(6) 0.7347(3) 0.2074(2) 0.0479(12) Uani 1 1 d .
H8A H 0.8880 0.7856 0.1971 0.072 Uiso 1 1 calc R
H8B H 0.9949 0.7322 0.2267 0.072 Uiso 1 1 calc R
H8C H 0.8360 0.7165 0.2324 0.072 Uiso 1 1 calc R
C9 C 1.1160(4) 0.5923(2) 0.21177(17) 0.0299(8) Uani 1 1 d .
C10 C 1.2354(4) 0.5875(2) 0.18149(17) 0.0322(9) Uani 1 1 d .
C11 C 1.3594(4) 0.5807(2) 0.20707(18) 0.0333(9) Uani 1 1 d .
C12 C 1.3764(4) 0.5765(2) 0.26495(18) 0.0310(9) Uani 1 1 d .
C13 C 1.2551(4) 0.5821(3) 0.29399(18) 0.0353(10) Uani 1 1 d .
C14 C 1.1299(4) 0.5903(3) 0.26922(18) 0.0337(9) Uani 1 1 d .
C15 C 1.5654(4) 0.4733(2) 0.29562(19) 0.0322(9) Uani 1 1 d .
C16 C 1.6979(5) 0.4510(2) 0.2961(2) 0.0335(9) Uani 1 1 d .
C17 C 1.7387(5) 0.3788(3) 0.2951(2) 0.0410(11) Uani 1 1 d .
C18 C 1.6423(6) 0.3250(3) 0.2943(3) 0.0498(13) Uani 1 1 d .
C19 C 1.5094(5) 0.3432(2) 0.2945(2) 0.0426(12) Uani 1 1 d .
C20 C 1.4722(5) 0.4166(2) 0.2961(2) 0.0370(10) Uani 1 1 d .
C21 C 1.5694(5) 0.6830(2) 0.3499(2) 0.0350(10) Uani 1 1 d .
C22 C 1.6998(5) 0.7077(2) 0.3457(2) 0.0361(10) Uani 1 1 d .
C23 C 1.7333(6) 0.7814(3) 0.3416(2) 0.0440(12) Uani 1 1 d .
C24 C 1.6323(7) 0.8317(3) 0.3411(2) 0.0513(14) Uani 1 1 d .
C25 C 1.5013(6) 0.8111(3) 0.3431(2) 0.0498(14) Uani 1 1 d .
C26 C 1.4694(5) 0.7378(3) 0.3478(2) 0.0437(12) Uani 1 1 d .
C27 C 1.5406(4) 0.6023(2) 0.35551(18) 0.0310(9) Uani 1 1 d .
C28 C 1.5403(4) 0.5745(2) 0.40808(19) 0.0351(10) Uani 1 1 d .
C29 C 1.5204(5) 0.4940(3) 0.4219(2) 0.0397(11) Uani 1 1 d .
C30 C 1.6351(6) 0.4482(3) 0.4279(2) 0.0446(12) Uani 1 1 d .
H30A H 1.7235 0.4674 0.4220 0.054 Uiso 1 1 calc R
C31 C 1.6178(7) 0.3756(3) 0.4424(3) 0.0599(15) Uani 1 1 d .
H31A H 1.6948 0.3449 0.4467 0.072 Uiso 1 1 calc R
C32 C 1.4888(8) 0.3468(3) 0.4506(3) 0.0653(18) Uani 1 1 d .
H32A H 1.4772 0.2964 0.4596 0.078 Uiso 1 1 calc R
C33 C 1.3796(7) 0.3917(3) 0.4455(2) 0.0584(15) Uani 1 1 d .
H33A H 1.2915 0.3722 0.4514 0.070 Uiso 1 1 calc R
C34 C 1.3937(6) 0.4650(3) 0.4320(2) 0.0484(13) Uani 1 1 d .
H34A H 1.3159 0.4954 0.4296 0.058 Uiso 1 1 calc R
C35 C 1.5569(5) 0.6215(3) 0.45843(19) 0.0405(11) Uani 1 1 d .
C36 C 1.6810(6) 0.6295(3) 0.4837(2) 0.0504(13) Uani 1 1 d .
H36A H 1.7572 0.6047 0.4684 0.061 Uiso 1 1 calc R
C37 C 1.6976(7) 0.6734(3) 0.5314(2) 0.0546(14) Uani 1 1 d .
H37A H 1.7844 0.6787 0.5482 0.066 Uiso 1 1 calc R
C38 C 1.5869(8) 0.7088(3) 0.5541(3) 0.0625(17) Uani 1 1 d .
H38A H 1.5963 0.7378 0.5871 0.075 Uiso 1 1 calc R
C39 C 1.4656(8) 0.7019(4) 0.5290(3) 0.0683(18) Uani 1 1 d .
H39A H 1.3909 0.7285 0.5437 0.082 Uiso 1 1 calc R
C40 C 1.4453(6) 0.6579(3) 0.4830(2) 0.0561(14) Uani 1 1 d .
H40A H 1.3570 0.6519 0.4678 0.067 Uiso 1 1 calc R
C200 C 1.4751(12) 0.6336(7) 0.0331(5) 0.226(11) Uani 1 1 d D
H20A H 1.4565 0.6229 0.0728 0.339 Uiso 1 1 calc R
H20B H 1.4038 0.6653 0.0181 0.339 Uiso 1 1 calc R
H20C H 1.5628 0.6584 0.0299 0.339 Uiso 1 1 calc R
C201 C 1.4973(6) 0.5614(4) -0.0559(3) 0.121(4) Uani 1 1 d G
H20D H 1.5157 0.6042 -0.0773 0.145 Uiso 1 1 calc R
C202 C 1.4891(6) 0.4936(5) -0.0823(2) 0.141(5) Uani 1 1 d G
H20E H 1.5019 0.4901 -0.1218 0.169 Uiso 1 1 calc R
C203 C 1.4622(6) 0.4309(4) -0.0510(3) 0.244(12) Uani 1 1 d G
H20F H 1.4566 0.3846 -0.0691 0.292 Uiso 1 1 calc R
C204 C 1.4434(6) 0.4361(4) 0.0068(3) 0.184(8) Uani 1 1 d G
H20G H 1.4250 0.3933 0.0283 0.221 Uiso 1 1 calc R
C205 C 1.4516(7) 0.5039(4) 0.0333(2) 0.100(3) Uani 1 1 d G
H20H H 1.4388 0.5074 0.0728 0.119 Uiso 1 1 calc R
C206 C 1.4785(6) 0.5665(4) 0.0020(3) 0.239(13) Uani 1 1 d GD

loop_
_atom_site_aniso_label
_atom_site_aniso_U_11
_atom_site_aniso_U_22
_atom_site_aniso_U_33
_atom_site_aniso_U_23
_atom_site_aniso_U_13
_atom_site_aniso_U_12
P1 0.0268(5) 0.0246(5) 0.0320(5) -0.0005(4) -0.0018(4) 0.0004(4)
B1 0.023(2) 0.041(3) 0.036(3) 0.002(2) 0.0028(19) -0.0002(19)
F1 0.0373(15) 0.089(2) 0.0272(13) -0.0056(15) -0.0007(10) 0.0114(15)
F2 0.0266(13) 0.088(2) 0.0312(14) -0.0109(13) -0.0003(10) 0.0086(13)
F3 0.0331(14) 0.104(3) 0.0269(14) 0.0107(15) 0.0006(11) -0.0020(15)
F4 0.0252(13) 0.085(2) 0.0366(14) 0.0013(15) 0.0036(10) -0.0012(13)
F5 0.0274(11) 0.0314(12) 0.0291(12) 0.0037(10) 0.0008(9) -0.0038(10)
F6 0.0267(12) 0.0378(15) 0.0683(19) -0.0048(13) -0.0065(12) -0.0014(11)
F7 0.0502(19) 0.0492(18) 0.103(3) 0.0161(18) 0.0069(18) 0.0244(14)
F8 0.094(3) 0.0252(16) 0.118(3) 0.0109(18) 0.011(2) 0.0145(16)
F9 0.074(2) 0.0291(15) 0.094(3) 0.0102(16) -0.0012(19) -0.0222(15)
F10 0.0333(15) 0.0412(16) 0.083(2) 0.0092(15) -0.0025(14) -0.0109(11)
F11 0.0312(14) 0.0323(14) 0.074(2) 0.0014(13) 0.0060(13) -0.0011(11)
F12 0.070(2) 0.0458(18) 0.077(2) -0.0097(16) 0.0064(17) -0.0303(16)
F13 0.137(4) 0.0180(14) 0.108(3) -0.0019(18) 0.014(3) -0.0113(18)
F14 0.111(3) 0.0447(19) 0.081(2) 0.0035(17) 0.012(2) 0.042(2)
F15 0.0485(19) 0.0563(19) 0.083(2) -0.0062(17) 0.0027(17) 0.0189(15)
C1 0.038(2) 0.026(2) 0.038(2) -0.0044(18) -0.0001(18) -0.0005(17)
C2 0.084(4) 0.024(2) 0.061(4) -0.005(2) -0.009(3) 0.009(2)
C3 0.080(4) 0.060(4) 0.045(3) -0.018(3) 0.008(3) -0.025(3)
C4 0.041(3) 0.037(3) 0.068(4) -0.012(2) -0.010(2) -0.010(2)
C5 0.037(2) 0.024(2) 0.044(3) -0.0003(18) 0.000(2) 0.0035(17)
C6 0.052(3) 0.034(3) 0.069(4) 0.000(2) -0.019(3) 0.014(2)
C7 0.065(4) 0.040(3) 0.063(4) 0.009(3) 0.000(3) -0.001(3)
C8 0.053(3) 0.033(3) 0.058(3) -0.006(2) -0.006(3) -0.001(2)
C9 0.028(2) 0.028(2) 0.034(2) -0.0027(18) -0.0076(16) 0.0020(17)
C10 0.035(2) 0.034(2) 0.028(2) -0.0035(19) -0.0005(17) 0.0043(18)
C11 0.032(2) 0.037(2) 0.031(2) -0.0010(18) 0.0022(17) 0.0038(18)
C12 0.028(2) 0.032(2) 0.034(2) -0.0004(18) 0.0010(17) 0.0036(16)
C13 0.028(2) 0.049(3) 0.028(2) 0.006(2) -0.0007(16) 0.0005(19)
C14 0.027(2) 0.041(2) 0.033(2) 0.000(2) 0.0022(16) 0.0013(19)
C15 0.032(2) 0.027(2) 0.038(2) -0.0028(18) -0.0023(19) -0.0032(16)
C16 0.037(2) 0.026(2) 0.037(2) -0.0048(19) 0.0000(19) 0.0027(17)
C17 0.044(3) 0.036(2) 0.043(3) 0.003(2) 0.003(2) 0.010(2)
C18 0.066(4) 0.022(2) 0.061(3) 0.006(2) 0.006(3) 0.007(2)
C19 0.058(3) 0.028(2) 0.042(3) 0.000(2) -0.006(2) -0.013(2)
C20 0.038(2) 0.030(2) 0.042(2) 0.0029(19) -0.0041(19) -0.0037(18)
C21 0.035(2) 0.026(2) 0.044(2) 0.0013(18) 0.003(2) 0.0069(17)
C22 0.043(3) 0.024(2) 0.040(3) 0.0027(19) 0.007(2) -0.0042(18)
C23 0.062(3) 0.029(2) 0.042(3) -0.003(2) 0.007(2) -0.013(2)
C24 0.078(4) 0.020(2) 0.056(3) -0.002(2) 0.017(3) -0.003(2)
C25 0.077(4) 0.027(2) 0.045(3) -0.002(2) -0.001(3) 0.026(2)
C26 0.039(3) 0.043(3) 0.049(3) -0.008(2) 0.008(2) 0.011(2)
C27 0.0251(19) 0.027(2) 0.041(2) -0.0004(18) -0.0009(17) -0.0038(17)
C28 0.025(2) 0.035(2) 0.045(3) 0.0068(19) -0.0004(18) 0.0027(18)
C29 0.046(3) 0.041(3) 0.032(2) -0.004(2) 0.001(2) -0.004(2)
C30 0.063(3) 0.032(3) 0.038(3) 0.002(2) 0.005(2) -0.001(2)
C31 0.078(4) 0.049(3) 0.052(3) 0.001(3) 0.001(3) 0.009(3)
C32 0.098(5) 0.033(3) 0.064(4) 0.003(3) 0.004(3) -0.021(3)
C33 0.077(4) 0.048(3) 0.050(3) -0.003(3) 0.010(3) -0.015(3)
C34 0.047(3) 0.052(3) 0.046(3) 0.003(2) 0.001(2) -0.011(2)
C35 0.051(3) 0.035(2) 0.036(3) 0.0101(19) 0.009(2) 0.008(2)
C36 0.048(3) 0.047(3) 0.056(3) 0.006(3) 0.006(2) -0.006(2)
C37 0.066(4) 0.046(3) 0.051(3) -0.002(3) -0.004(3) -0.019(3)
C38 0.094(5) 0.048(3) 0.045(3) 0.000(3) -0.004(3) -0.001(3)
C39 0.098(5) 0.065(4) 0.042(3) 0.001(3) 0.002(3) 0.029(4)
C40 0.054(3) 0.067(4) 0.048(3) -0.002(3) -0.005(3) 0.019(3)
C200 0.079(8) 0.52(4) 0.083(8) 0.006(13) 0.010(6) -0.022(13)
C201 0.071(5) 0.208(12) 0.085(6) -0.044(7) -0.022(4) 0.023(7)
C202 0.074(7) 0.175(13) 0.173(13) 0.039(10) -0.015(7) -0.038(7)
C203 0.050(6) 0.48(3) 0.198(15) -0.20(2) -0.047(7) 0.073(12)
C204 0.062(5) 0.38(2) 0.111(8) -0.120(11) -0.029(5) 0.068(9)
C205 0.098(6) 0.105(7) 0.095(7) 0.028(6) -0.017(5) 0.018(6)
C206 0.090(8) 0.38(3) 0.245(17) -0.25(2) -0.093(10) 0.116(12)

loop_
_atom_type_symbol
_atom_type_description
_atom_type_scat_dispersion_real
_atom_type_scat_dispersion_imag
_atom_type_scat_source
C C 0.0033 0.0016 'International Tables Vol C Tables 4.2.6.8 and 6.1.1.4'
H H 0.0000 0.0000 'International Tables Vol C Tables 4.2.6.8 and 6.1.1.4'
B B 0.0013 0.0007 'International Tables Vol C Tables 4.2.6.8 and 6.1.1.4'
F F 0.0171 0.0103 'International Tables Vol C Tables 4.2.6.8 and 6.1.1.4'
P P 0.1023 0.0942 'International Tables Vol C Tables 4.2.6.8 and 6.1.1.4'

loop_
_geom_angle_atom_site_label_1
_geom_angle_atom_site_label_2
_geom_angle_atom_site_label_3
_geom_angle
C9 P1 C5 109.7(2)
C9 P1 C1 112.0(2)
C5 P1 C1 120.8(2)
F5 B1 C27 107.5(4)
F5 B1 C12 107.5(4)
C27 B1 C12 112.6(4)
F5 B1 C15 106.5(3)
C27 B1 C15 112.2(4)
C12 B1 C15 110.2(4)
C2 C1 C4 110.5(4)
C2 C1 C3 111.7(5)
C4 C1 C3 109.1(4)
C2 C1 P1 105.9(3)
C4 C1 P1 106.1(3)
C3 C1 P1 113.4(3)
C8 C5 C7 110.0(4)
C8 C5 C6 109.7(4)
C7 C5 C6 111.9(5)
C8 C5 P1 104.3(3)
C7 C5 P1 111.5(3)
C6 C5 P1 109.1(3)
C14 C9 C10 115.5(4)
C14 C9 P1 120.1(3)
C10 C9 P1 124.3(3)
F1 C10 C11 117.9(4)
F1 C10 C9 119.7(4)
C11 C10 C9 122.4(4)
F2 C11 C10 116.2(4)
F2 C11 C12 120.2(4)
C10 C11 C12 123.5(4)
C13 C12 C11 112.7(4)
C13 C12 B1 125.6(4)
C11 C12 B1 121.7(4)
F3 C13 C14 114.9(4)
F3 C13 C12 120.3(4)
C14 C13 C12 124.8(4)
F4 C14 C9 120.0(4)
F4 C14 C13 118.9(4)
C9 C14 C13 121.2(4)
C16 C15 C20 114.4(4)
C16 C15 B1 120.1(4)
C20 C15 B1 125.5(4)
F6 C16 C15 120.7(4)
F6 C16 C17 115.0(4)
C15 C16 C17 124.3(4)
F7 C17 C18 121.3(4)
F7 C17 C16 119.8(5)
C18 C17 C16 118.9(5)
C19 C18 F8 121.7(5)
C19 C18 C17 119.9(4)
F8 C18 C17 118.4(5)
F9 C19 C18 119.8(4)
F9 C19 C20 120.6(5)
C18 C19 C20 119.5(4)
F10 C20 C15 121.8(4)
F10 C20 C19 115.2(4)
C15 C20 C19 123.0(4)
C22 C21 C26 115.2(4)
C22 C21 C27 120.4(4)
C26 C21 C27 124.4(4)
F11 C22 C21 120.2(4)
F11 C22 C23 116.5(4)
C21 C22 C23 123.2(4)
F12 C23 C24 121.1(4)
F12 C23 C22 120.1(5)
C24 C23 C22 118.8(5)
C25 C24 C23 121.2(4)
C25 C24 F13 119.1(5)
C23 C24 F13 119.6(5)
F14 C25 C24 121.5(5)
F14 C25 C26 118.9(5)
C24 C25 C26 119.5(4)
F15 C26 C25 118.8(4)
F15 C26 C21 119.1(4)
C25 C26 C21 122.1(5)
C28 C27 C21 116.9(4)
C28 C27 B1 132.1(4)
C21 C27 B1 110.8(4)
C27 C28 C35 122.0(4)
C27 C28 C29 124.5(4)
C35 C28 C29 113.5(4)
C34 C29 C30 118.9(5)
C34 C29 C28 121.7(5)
C30 C29 C28 119.3(4)
C31 C30 C29 119.5(6)
C30 C31 C32 120.8(6)
C33 C32 C31 119.1(5)
C32 C33 C34 121.6(6)
C29 C34 C33 120.2(6)
C36 C35 C40 117.7(5)
C36 C35 C28 120.9(4)
C40 C35 C28 121.3(5)
C35 C36 C37 121.4(5)
C38 C37 C36 119.5(6)
C39 C38 C37 119.2(6)
C38 C39 C40 122.6(6)
C39 C40 C35 119.4(6)
C202 C201 C206 120.0
C203 C202 C201 120.0
C202 C203 C204 120.0
C205 C204 C203 120.0
C204 C205 C206 120.0
C205 C206 C201 120.0
C205 C206 C200 114.9(7)
C201 C206 C200 125.0(7)

loop_
_geom_bond_atom_site_label_1
_geom_bond_atom_site_label_2
_geom_bond_distance
P1 C9 1.814(4)
P1 C5 1.842(4)
P1 C1 1.855(4)
B1 F5 1.425(5)
B1 C27 1.633(7)
B1 C12 1.655(6)
B1 C15 1.696(7)
F1 C10 1.347(5)
F2 C11 1.350(5)
F3 C13 1.357(5)
F4 C14 1.345(5)
F6 C16 1.358(5)
F7 C17 1.355(6)
F8 C18 1.355(5)
F9 C19 1.337(5)
F10 C20 1.343(5)
F11 C22 1.338(5)
F12 C23 1.341(6)
F13 C24 1.370(6)
F14 C25 1.343(6)
F15 C26 1.344(6)
C1 C2 1.522(7)
C1 C4 1.529(7)
C1 C3 1.537(7)
C5 C8 1.524(7)
C5 C7 1.527(7)
C5 C6 1.535(7)
C9 C14 1.373(6)
C9 C10 1.384(6)
C10 C11 1.373(6)
C11 C12 1.388(6)
C12 C13 1.387(6)
C13 C14 1.377(6)
C15 C16 1.370(6)
C15 C20 1.383(6)
C16 C17 1.377(6)
C17 C18 1.368(8)
C18 C19 1.354(8)
C19 C20 1.389(7)
C21 C22 1.367(6)
C21 C26 1.405(6)
C21 C27 1.505(6)
C22 C23 1.388(6)
C23 C24 1.355(8)
C24 C25 1.347(8)
C25 C26 1.378(7)
C27 C28 1.349(6)
C28 C35 1.482(7)
C28 C29 1.517(7)
C29 C34 1.379(7)
C29 C30 1.414(7)
C30 C31 1.378(8)
C31 C32 1.392(9)
C32 C33 1.360(9)
C33 C34 1.382(8)
C35 C36 1.373(8)
C35 C40 1.412(7)
C36 C37 1.398(8)
C37 C38 1.380(9)
C38 C39 1.344(10)
C39 C40 1.372(9)
C200 C206 1.430(9)
C201 C202 1.3900
C201 C206 1.3900
C202 C203 1.3900
C203 C204 1.3900
C204 C205 1.3900
C205 C206 1.3900
